data_1556806
loop_
_publ_author_name
'Hathwar, Venkatesha R.'
'Sist, Mattia'
'J\/orgensen, Mads R V'
'Mamakhel, Aref H.'
'Wang, Xiaoping'
'Hoffmann, Christina M.'
'Sugimoto, Kunihisa'
'Overgaard, Jacob'
'Iversen, Bo Brummerstedt'

_publ_section_title
;
 Quantitative analysis of intermolecular interactions in orthorhombic
 rubrene.
;
_journal_issue 'Pt 5'
_journal_name_full IUCrJ
_journal_page_first 563
_journal_page_last 574
_journal_paper_doi 10.1107/S2052252515012130
_journal_volume 2
_journal_year 2015
_chemical_formula_moiety 'C42 H28'
_chemical_formula_sum 'C42 H28'
_chemical_formula_weight 532.64
_chemical_name_common Rubrene
_space_group_IT_number 64
_space_group_name_Hall '-C 2ac 2'
_space_group_name_H-M_alt 'C m c e'
_symmetry_cell_setting orthorhombic
_symmetry_Int_Tables_number 64
_symmetry_space_group_name_Hall '-C 2ac 2'
_symmetry_space_group_name_H-M 'C m c e'
_audit_conform_dict_location ftp://ftp.iucr.org/pub/cif_core.dic
_audit_conform_dict_name cif_core.dic
_audit_conform_dict_version 2.3
_audit_creation_date '19-Jan-01 T11:08:42-00:00'
_audit_creation_method 'XD routine XDCIF'
_audit_update_record
;
2015-08-14 # Formatted by IUCr publCIF system
;
_cell_angle_alpha 90
_cell_angle_beta 90
_cell_angle_gamma 90
_cell_formula_units_Z 4
_cell_length_a 26.7965(5)
_cell_length_b 7.15990(10)
_cell_length_c 14.1519(3)
_cell_measurement_temperature 20(2)
_cell_volume 2715.19(9)
_computing_cell_refinement 'Rigaku RAPID-AUTO'
_computing_data_collection 'Rigaku RAPID-AUTO'
_computing_data_reduction 'Rigaku RAPID-AUTO'
_computing_molecular_graphics 'XD2006   (Volkov et al, 2006)'
_computing_publication_material 'XD2006   (Volkov et al, 2006)'
_computing_structure_refinement 'SHELXL-97 (Sheldrick, 2008)'
_computing_structure_solution 'SHELXS-97 (Sheldrick, 2008)'
_diffrn_ambient_temperature 20(2)
_diffrn_measured_fraction_theta_full 0.997
_diffrn_measured_fraction_theta_max 0.997
_diffrn_measurement_device_type 'Rigaku kappa'
_diffrn_radiation_source SPring-8,BL02B1
_diffrn_radiation_type Synchrotron,monochromatic
_diffrn_radiation_wavelength 0.35312
_diffrn_reflns_av_R_equivalents 0.0514
_diffrn_reflns_av_sigmaI/netI 0.0333
_diffrn_reflns_limit_h_max 81
_diffrn_reflns_limit_h_min 0
_diffrn_reflns_limit_k_max 21
_diffrn_reflns_limit_k_min 0
_diffrn_reflns_limit_l_max 42
_diffrn_reflns_limit_l_min 0
_diffrn_reflns_number 441669
_diffrn_reflns_theta_full 32.35
_diffrn_reflns_theta_max 32.35
_diffrn_reflns_theta_min 0.75
_exptl_absorpt_coefficient_mu 0.031
_exptl_absorpt_correction_T_max 0.998
_exptl_absorpt_correction_T_min 0.997
_exptl_absorpt_correction_type empirical
_exptl_absorpt_process_details
;
SORTAV (Blessing, 1995)
;
_exptl_crystal_colour Orange
_exptl_crystal_density_diffrn 1.303
_exptl_crystal_description Block
_exptl_crystal_F_000 1120
_exptl_crystal_size_max 0.10
_exptl_crystal_size_mid 0.09
_exptl_crystal_size_min 0.08
_refine_diff_density_max 0.226
_refine_diff_density_min -0.188
_refine_diff_density_rms 0.034
_refine_ls_extinction_method none
_refine_ls_goodness_of_fit_ref 1.043
_refine_ls_matrix_type full
_refine_ls_number_parameters 384
_refine_ls_number_reflns 14111
_refine_ls_number_restraints 0
_refine_ls_R_factor_all 0.049
_refine_ls_R_factor_gt 0.02
_refine_ls_shift/su_max 0
_refine_ls_structure_factor_coef Fsqd
_refine_ls_weighting_details
;
        calc w2 = 1/[s^2^(Fo^2^)]
;
_refine_ls_weighting_scheme calc
_refine_ls_wR_factor_ref 0.039
_reflns_number_gt 14111
_reflns_number_total 19969
_reflns_threshold_expression >3sigma(I)
_cod_data_source_file lc5064.cif
_cod_data_source_block rubrene_20K
_cod_depositor_comments
;
The following automatic conversions were performed:

data item '_symmetry_cell_setting' value 'Orthorhombic' was changed
to 'orthorhombic' in accordance with the
/home/saulius/struct/COD-crude-data/automatic-downloads/DataCite-retrospective/IUCr/depositions/lib/dictionaries/cif_core.dic
dictionary named 'cif_core.dic' version 2.4.2 last updated on
2011-04-26.

Automatic conversion script
Id: cif_fix_values 7556 2019-12-06 15:28:31Z antanas 
;
_cod_original_sg_symbol_Hall '-C 2bc 2'
_cod_original_sg_symbol_H-M 'C m c a'
_cod_database_code 1556806
_publcif_datablock.id {4fcb8354-0800-40c2-ad88-c26fff7f0ae5}

loop_
_space_group_symop_id
_space_group_symop_operation_xyz
1 +X,+Y,+Z
2 -X,+Y,+Z
3 +X,1/2-Y,1/2+Z
4 -X,1/2-Y,1/2+Z
5 -X,-Y,-Z
6 +X,-Y,-Z
7 -X,1/2+Y,1/2-Z
8 +X,1/2+Y,1/2-Z
9 1/2+X,1/2+Y,+Z
10 1/2-X,1/2-Y,-Z
11 1/2-X,1/2+Y,+Z
12 1/2+X,1/2-Y,-Z
13 1/2+X,-Y,1/2+Z
14 1/2-X,+Y,1/2-Z
15 1/2-X,-Y,1/2+Z
16 1/2+X,+Y,1/2-Z

loop_
_atom_local_axes_atom_label
_atom_local_axes_atom0
_atom_local_axes_ax1
_atom_local_axes_atom1
_atom_local_axes_atom2
_atom_local_axes_ax2
C(1) DUM0 Z C(1) C(2) Y
C(2) C(3) Z C(2) C(1) Y
C(3) C(2) Z C(3) C(4) Y
C(4) H(4) Z C(4) C(5) Y
C(5) H(5) Z C(5) C(4) Y
C(6) C(11) Z C(6) C(7) Y
C(7) H(7) Z C(7) C(8) Y
C(8) H(8) Z C(8) C(7) Y
C(9) H(9) Z C(9) C(8) Y
C(10) H(10) Z C(10) C(11) Y
C(11) H(11) Z C(11) C(10) Y
H(4) C(4) Z H(4) C(5) Y
H(5) C(5) Z H(5) C(4) Y
H(7) C(7) Z H(7) C(6) Y
H(8) C(8) Z H(8) C(7) Y
H(9) C(9) Z H(9) C(8) Y
H(10) C(10) Z H(10) C(11) Y
H(11) C(11) Z H(11) C(10) Y

loop_
_atom_rho_multipole_atom_label
_atom_rho_multipole_coeff_Pv
_atom_rho_multipole_coeff_P00
_atom_rho_multipole_coeff_P11
_atom_rho_multipole_coeff_P1-1
_atom_rho_multipole_coeff_P10
_atom_rho_multipole_coeff_P20
_atom_rho_multipole_coeff_P21
_atom_rho_multipole_coeff_P2-1
_atom_rho_multipole_coeff_P22
_atom_rho_multipole_coeff_P2-2
_atom_rho_multipole_coeff_P30
_atom_rho_multipole_coeff_P31
_atom_rho_multipole_coeff_P3-1
_atom_rho_multipole_coeff_P32
_atom_rho_multipole_coeff_P3-2
_atom_rho_multipole_coeff_P33
_atom_rho_multipole_coeff_P3-3
_atom_rho_multipole_coeff_P40
_atom_rho_multipole_coeff_P41
_atom_rho_multipole_coeff_P4-1
_atom_rho_multipole_coeff_P42
_atom_rho_multipole_coeff_P4-2
_atom_rho_multipole_coeff_P43
_atom_rho_multipole_coeff_P4-3
_atom_rho_multipole_coeff_P44
_atom_rho_multipole_coeff_P4-4
_atom_rho_multipole_kappa
_atom_rho_multipole_kappa_prime0
_atom_rho_multipole_kappa_prime1
_atom_rho_multipole_kappa_prime2
_atom_rho_multipole_kappa_prime3
_atom_rho_multipole_kappa_prime4
_atom_rho_multipole_radial_slater_n0
_atom_rho_multipole_radial_slater_zeta0
_atom_rho_multipole_radial_slater_n1
_atom_rho_multipole_radial_slater_zeta1
_atom_rho_multipole_radial_slater_n2
_atom_rho_multipole_radial_slater_zeta2
_atom_rho_multipole_radial_slater_n3
_atom_rho_multipole_radial_slater_zeta3
_atom_rho_multipole_radial_slater_n4
_atom_rho_multipole_radial_slater_zeta4
C(1) 2.026(13) 0 0 0 -0.002(4) 0.017(4) 0 0 -0.090(4) 0.011(4) 0.137(5) 0 0 0.089(5) -0.004(4) 0 0 -0.009(6) 0 0 0.004(5) -0.014(5) 0 0 0.015(5) 0.000(5) 0.9657(16) 0.906(8) 0.906091 0.906091 0.906091 0.906091 2 3.1762 2 3.1762 2 3.1762 3 3.1762 4 3.1762
C(2) 4.04(2) 0 -0.003(6) 0.009(7) 0.030(7) 0.117(6) -0.023(6) -0.050(6) -0.127(6) -0.002(5) 0.241(9) -0.003(6) 0.005(7) 0.194(8) 0.015(7) -0.014(6) 0.035(6) 0.020(9) 0.012(8) -0.036(9) -0.006(9) 0.022(10) 0.022(8) 0.019(9) 0.011(8) 0.027(8) 0.9657(16) 0.906(8) 0.906091 0.906091 0.906091 0.906091 2 3.1762 2 3.1762 2 3.1762 3 3.1762 4 3.1762
C(3) 4.048(19) 0 0.003(7) -0.010(6) 0.004(7) 0.124(6) 0.018(5) -0.045(6) -0.141(6) -0.008(5) 0.241(9) 0.004(6) 0.005(6) 0.203(8) 0.002(6) -0.018(6) 0.013(6) 0.010(9) 0.001(7) -0.020(8) -0.024(8) -0.020(8) 0.005(8) 0.037(8) 0.004(7) -0.012(7) 0.9657(16) 0.906(8) 0.906091 0.906091 0.906091 0.906091 2 3.1762 2 3.1762 2 3.1762 3 3.1762 4 3.1762
C(4) 4.01(2) 0 -0.007(6) 0.018(7) -0.027(8) 0.044(6) 0.006(5) -0.026(5) -0.173(6) -0.029(6) 0.254(8) -0.001(6) -0.002(6) 0.152(7) 0.006(6) -0.001(6) 0.018(6) 0.002(9) 0.007(7) -0.008(8) 0.005(8) 0.018(8) -0.002(8) -0.006(8) 0.021(8) -0.009(8) 0.9660(15) 0.928(6) 0.928093 0.928093 0.928093 0.928093 2 3.1762 2 3.1762 2 3.1762 3 3.1762 4 3.1762
C(5) 4.06(2) 0 -0.001(7) 0.022(6) -0.029(8) 0.095(6) 0.019(5) -0.045(5) -0.170(6) -0.006(5) 0.263(8) -0.021(6) -0.002(6) 0.171(7) 0.005(6) 0.003(6) 0.020(6) 0.009(8) -0.022(6) 0.003(7) -0.012(7) -0.028(7) 0.005(7) 0.013(7) 0.001(7) -0.015(7) 0.9660(15) 0.928(6) 0.928093 0.928093 0.928093 0.928093 2 3.1762 2 3.1762 2 3.1762 3 3.1762 4 3.1762
C(6) 4.06(2) 0 0.002(7) 0.038(8) 0.031(8) 0.129(6) -0.029(6) -0.047(6) -0.122(6) 0.016(5) 0.246(10) -0.005(7) 0.007(7) 0.208(9) 0.016(7) -0.012(6) 0.022(6) 0.021(10) -0.011(8) -0.004(10) -0.013(9) 0.012(9) -0.013(8) -0.007(9) 0.010(7) 0.013(8) 0.9657(16) 0.906(8) 0.906091 0.906091 0.906091 0.906091 2 3.1762 2 3.1762 2 3.1762 3 3.1762 4 3.1762
C(7) 4.02(2) 0 -0.008(6) -0.012(7) -0.043(8) 0.096(6) -0.019(5) 0.005(6) -0.143(6) -0.019(5) 0.253(9) 0.003(6) -0.038(7) 0.163(7) 0.009(6) -0.002(6) 0.001(6) 0.007(9) -0.016(7) -0.053(9) -0.049(8) -0.024(8) -0.029(8) 0.009(8) -0.001(7) -0.002(8) 0.9660(15) 0.928(6) 0.928093 0.928093 0.928093 0.928093 2 3.1762 2 3.1762 2 3.1762 3 3.1762 4 3.1762
C(8) 4.08(2) 0 -0.011(6) -0.002(7) -0.037(9) 0.069(6) 0.023(5) 0.020(6) -0.161(6) -0.001(6) 0.264(8) -0.004(6) -0.033(7) 0.166(7) 0.009(6) 0.010(7) 0.002(7) 0.006(9) -0.020(7) 0.009(9) -0.004(8) 0.009(8) -0.015(8) -0.005(8) 0.040(8) 0.012(8) 0.9660(15) 0.928(6) 0.928093 0.928093 0.928093 0.928093 2 3.1762 2 3.1762 2 3.1762 3 3.1762 4 3.1762
C(9) 4.04(3) 0 0.003(6) -0.022(8) -0.031(8) 0.044(7) 0.012(5) 0.000(6) -0.174(6) 0.018(6) 0.267(9) 0.009(6) -0.023(7) 0.160(7) 0.007(7) -0.001(7) 0.012(7) 0.026(10) 0.022(7) -0.040(9) -0.022(8) -0.027(8) 0.026(8) 0.008(8) 0.011(9) 0.003(8) 0.9660(15) 0.928(6) 0.928093 0.928093 0.928093 0.928093 2 3.1762 2 3.1762 2 3.1762 3 3.1762 4 3.1762
C(10) 4.02(2) 0 0.009(6) 0.002(7) -0.040(9) 0.105(7) 0.006(5) 0.010(6) -0.151(6) 0.017(5) 0.235(8) -0.001(6) -0.030(7) 0.153(7) 0.004(6) -0.011(6) -0.002(6) 0.011(10) 0.008(8) -0.025(9) -0.045(8) 0.013(8) 0.039(8) 0.019(8) 0.000(8) 0.007(8) 0.9660(15) 0.928(6) 0.928093 0.928093 0.928093 0.928093 2 3.1762 2 3.1762 2 3.1762 3 3.1762 4 3.1762
C(11) 4.04(2) 0 0.008(6) 0.018(8) -0.019(8) 0.070(6) -0.026(5) 0.020(6) -0.145(6) -0.011(5) 0.268(9) 0.000(6) 0.044(7) 0.157(7) -0.003(6) -0.003(6) 0.006(6) 0.011(9) 0.032(7) 0.068(9) 0.003(8) -0.016(8) 0.019(8) 0.002(8) 0.031(8) -0.014(8) 0.9660(15) 0.928(6) 0.928093 0.928093 0.928093 0.928093 2 3.1762 2 3.1762 2 3.1762 3 3.1762 4 3.1762
H(4) 0.962(15) 0 0 0 0.156(7) 0.077(9) 0 0 0 0 0 0 0 0 0 0 0 0 0 0 0 0 0 0 0 0 1.132(6) 1.2 1.2 1.2 1.2 1.2 0 2 1 2 2 2 3 2 4 2
H(5) 0.926(15) 0 0 0 0.149(7) 0.079(9) 0 0 0 0 0 0 0 0 0 0 0 0 0 0 0 0 0 0 0 0 1.132(6) 1.2 1.2 1.2 1.2 1.2 0 2 1 2 2 2 3 2 4 2
H(7) 0.949(15) 0 0 0 0.161(7) 0.075(10) 0 0 0 0 0 0 0 0 0 0 0 0 0 0 0 0 0 0 0 0 1.132(6) 1.2 1.2 1.2 1.2 1.2 0 2 1 2 2 2 3 2 4 2
H(8) 0.942(16) 0 0 0 0.160(7) 0.069(9) 0 0 0 0 0 0 0 0 0 0 0 0 0 0 0 0 0 0 0 0 1.132(6) 1.2 1.2 1.2 1.2 1.2 0 2 1 2 2 2 3 2 4 2
H(9) 0.943(15) 0 0 0 0.147(7) 0.078(9) 0 0 0 0 0 0 0 0 0 0 0 0 0 0 0 0 0 0 0 0 1.132(6) 1.2 1.2 1.2 1.2 1.2 0 2 1 2 2 2 3 2 4 2
H(10) 0.940(15) 0 0 0 0.154(8) 0.076(10) 0 0 0 0 0 0 0 0 0 0 0 0 0 0 0 0 0 0 0 0 1.132(6) 1.2 1.2 1.2 1.2 1.2 0 2 1 2 2 2 3 2 4 2
H(11) 0.902(15) 0 0 0 0.153(7) 0.065(9) 0 0 0 0 0 0 0 0 0 0 0 0 0 0 0 0 0 0 0 0 1.132(6) 1.2 1.2 1.2 1.2 1.2 0 2 1 2 2 2 3 2 4 2

loop_
_atom_site_aniso_label
_atom_site_aniso_U_11
_atom_site_aniso_U_22
_atom_site_aniso_U_33
_atom_site_aniso_U_23
_atom_site_aniso_U_13
_atom_site_aniso_U_12
C(1) 0.00594(3) 0.00549(2) 0.00653(2) 0.001011(18) 0 0
C(2) 0.006113(19) 0.005691(16) 0.006709(18) 0.000935(13) -0.000157(14) 0.000187(14)
C(3) 0.00677(2) 0.005548(16) 0.006687(17) 0.001009(13) 0.000030(14) 0.000227(14)
C(4) 0.00803(2) 0.006719(19) 0.00851(2) 0.001940(15) 0.000329(16) 0.000971(16)
C(5) 0.00960(2) 0.006730(19) 0.00925(2) 0.002363(16) 0.000236(18) 0.000759(17)
C(6) 0.00627(2) 0.006660(17) 0.006793(17) 0.000088(14) -0.000225(14) 0.000488(15)
C(7) 0.00721(2) 0.00807(2) 0.00909(2) -0.001061(17) 0.000474(17) 0.000699(17)
C(8) 0.00689(2) 0.01029(2) 0.01197(3) -0.00028(2) 0.000665(18) 0.001256(18)
C(9) 0.00732(2) 0.01291(3) 0.01146(3) 0.00048(2) -0.001456(19) 0.00029(2)
C(10) 0.00899(3) 0.01271(3) 0.00913(2) -0.00143(2) -0.002060(19) -0.00026(2)
C(11) 0.00810(2) 0.00964(2) 0.00779(2) -0.001554(17) -0.000749(16) 0.000751(18)
H(4) 0.012905 0.024246 0.030128 0.005227 -0.000543 0.001864
H(5) 0.024001 0.017328 0.024471 0.007315 -0.001613 0.005778
H(7) 0.022381 0.022779 0.02167 -0.009321 -0.001753 0.000445
H(8) 0.018372 0.027441 0.031158 -0.006688 0.003026 0.007688
H(9) 0.013329 0.037008 0.032083 -0.00323 -0.006394 0.001882
H(10) 0.024519 0.031153 0.021969 -0.010086 -0.005731 -0.002109
H(11) 0.019055 0.024656 0.023369 -0.0078 0.001568 0.00521

loop_
_atom_site_label
_atom_site_fract_x
_atom_site_fract_y
_atom_site_fract_z
_atom_site_U_iso_or_equiv
_atom_site_occupancy
_atom_site_symmetry_multiplicity
C(1) 0.027363(4) 0 0 0.006 1 8
C(2) 0.053282(3) -0.144726(10) 0.049020(5) 0.006 1 16
C(3) 0.026881(3) -0.296465(9) 0.087609(5) 0.006 1 16
C(4) 0.052190(3) -0.448123(11) 0.134043(6) 0.008 1 16
C(5) 0.026565(3) -0.591212(11) 0.175632(6) 0.009 1 16
C(6) 0.107690(3) -0.135027(10) 0.072749(5) 0.007 1 16
C(7) 0.142988(3) -0.249463(11) 0.028385(6) 0.008 1 16
C(8) 0.192345(3) -0.252907(13) 0.059457(7) 0.01 1 16
C(9) 0.207491(3) -0.140269(14) 0.134836(7) 0.011 1 16
C(10) 0.172652(3) -0.025087(14) 0.179449(6) 0.01 1 16
C(11) 0.123090(3) -0.023814(12) 0.148752(6) 0.009 1 16
H(4) 0.092617 -0.449182 0.136482 0.022 1 16
H(5) 0.046525 -0.704803 0.209897 0.022 1 16
H(7) 0.132495 -0.337928 -0.030717 0.022 1 16
H(8) 0.218757 -0.344762 0.024493 0.026 1 16
H(9) 0.246207 -0.143906 0.157399 0.027 1 16
H(10) 0.1831 0.064191 0.238276 0.026 1 16
H(11) 0.09492 0.062681 0.181976 0.022 1 16

loop_
_geom_angle_atom_site_label_1
_geom_angle_atom_site_label_2
_geom_angle_atom_site_label_3
_geom_angle
_geom_angle_site_symmetry_1
_geom_angle_site_symmetry_2
_geom_angle_site_symmetry_3
_geom_angle_publ_flag
C(1) C(1) C(2) 119.116(5) 2_555 1_555 1_555 yes
C(1) C(1) C(2) 119.116(5) 2_555 1_555 6_555 yes
C(1) C(1) C(2) 119.116(5) 5_555 1_555 1_555 yes
C(1) C(1) C(2) 119.116(5) 5_555 1_555 6_555 yes
C(2) C(1) C(2) 121.767(9) 1_555 1_555 6_555 yes
C(1) C(2) C(3) 120.306(7) 1_555 1_555 1_555 yes
C(1) C(2) C(6) 123.296(7) 1_555 1_555 1_555 yes
C(1) C(2) C(3) 120.306(7) 6_555 1_555 1_555 yes
C(1) C(2) C(6) 123.296(7) 6_555 1_555 1_555 yes
C(3) C(2) C(6) 115.995(6) 1_555 1_555 1_555 yes
C(2) C(3) C(3) 120.191(4) 1_555 1_555 2_555 yes
C(2) C(3) C(4) 121.534(7) 1_555 1_555 1_555 yes
C(3) C(3) C(4) 118.117(4) 2_555 1_555 1_555 yes
C(3) C(4) C(5) 121.706(7) 1_555 1_555 1_555 yes
C(3) C(4) H(4) 119.396(7) 1_555 1_555 1_555 yes
C(5) C(4) H(4) 118.897(7) 1_555 1_555 1_555 yes
C(4) C(5) C(5) 120.164(5) 1_555 1_555 2_555 yes
C(4) C(5) H(5) 120.370(8) 1_555 1_555 1_555 yes
C(5) C(5) H(5) 119.460(4) 2_555 1_555 1_555 yes
C(2) C(6) C(7) 122.003(7) 1_555 1_555 1_555 yes
C(2) C(6) C(11) 119.039(7) 1_555 1_555 1_555 yes
C(7) C(6) C(11) 118.561(7) 1_555 1_555 1_555 yes
C(6) C(7) C(8) 120.656(8) 1_555 1_555 1_555 yes
C(6) C(7) H(7) 120.776(7) 1_555 1_555 1_555 yes
C(8) C(7) H(7) 118.567(7) 1_555 1_555 1_555 yes
C(7) C(8) C(9) 120.405(8) 1_555 1_555 1_555 yes
C(7) C(8) H(8) 119.048(9) 1_555 1_555 1_555 yes
C(9) C(8) H(8) 120.546(8) 1_555 1_555 1_555 yes
C(8) C(9) C(10) 119.454(8) 1_555 1_555 1_555 yes
C(8) C(9) H(9) 119.217(9) 1_555 1_555 1_555 yes
C(10) C(9) H(9) 121.328(9) 1_555 1_555 1_555 yes
C(9) C(10) C(11) 119.911(8) 1_555 1_555 1_555 yes
C(9) C(10) H(10) 121.445(8) 1_555 1_555 1_555 yes
C(11) C(10) H(10) 118.644(9) 1_555 1_555 1_555 yes
C(6) C(11) C(10) 121.006(8) 1_555 1_555 1_555 yes
C(6) C(11) H(11) 116.930(7) 1_555 1_555 1_555 yes
C(10) C(11) H(11) 122.064(8) 1_555 1_555 1_555 yes

loop_
_geom_bond_atom_site_label_1
_geom_bond_atom_site_label_2
_geom_bond_distance
_geom_bond_site_symmetry_1
_geom_bond_site_symmetry_2
_geom_bond_publ_flag
C(1) C(1) 1.4665(2) 1_555 2_555 yes
C(1) C(1) 1.4665(2) 1_555 5_555 yes
C(1) C(2) 1.42738(8) 1_555 1_555 yes
C(1) C(2) 1.42738(8) 1_555 6_555 yes
C(2) C(3) 1.40679(10) 1_555 1_555 yes
C(2) C(6) 1.49773(10) 1_555 1_555 yes
C(3) C(3) 1.44063(15) 1_555 2_555 yes
C(3) C(4) 1.43904(10) 1_555 1_555 yes
C(4) C(5) 1.36657(11) 1_555 1_555 yes
C(4) H(4) 1.08388(8) 1_555 1_555 yes
C(5) C(5) 1.42370(17) 1_555 2_555 yes
C(5) H(5) 1.08751(8) 1_555 1_555 yes
C(6) C(7) 1.40006(11) 1_555 1_555 yes
C(6) C(11) 1.40044(11) 1_555 1_555 yes
C(7) C(8) 1.39400(12) 1_555 1_555 yes
C(7) H(7) 1.08620(8) 1_555 1_555 yes
C(8) C(9) 1.39753(14) 1_555 1_555 yes
C(8) H(8) 1.08548(9) 1_555 1_555 yes
C(9) C(10) 1.39652(14) 1_555 1_555 yes
C(9) H(9) 1.08579(9) 1_555 1_555 yes
C(10) C(11) 1.39736(12) 1_555 1_555 yes
C(10) H(10) 1.08631(9) 1_555 1_555 yes
C(11) H(11) 1.08370(8) 1_555 1_555 yes
